data_1558175
loop_
_publ_author_name
'Pagire, Santosh K.'
'Kumagai, Naoya'
'Shibasaki, Masakatsu'

_publ_section_title
;
 Introduction of a 7-aza-6-MeO-indoline auxiliary in Lewis-acid/photoredox
 cooperative catalysis: highly enantioselective aminomethylation of
 \a,\b-unsaturated amides
;
_journal_issue 20
_journal_name_full 'Chemical Science'
_journal_page_first 5168
_journal_page_last 5174
_journal_paper_doi 10.1039/D0SC01890B
_journal_volume 11
_journal_year 2020
_chemical_absolute_configuration ad
_chemical_formula_moiety 'C19 H23 N3 O2'
_chemical_formula_sum 'C19 H23 N3 O2'
_chemical_formula_weight 325.40
_space_group_crystal_system triclinic
_space_group_IT_number 1
_space_group_name_Hall 'P 1'
_space_group_name_H-M_alt 'P 1'
_atom_sites_solution_hydrogens geom
_atom_sites_solution_primary dual
_audit_creation_date 2019-10-21
_audit_creation_method
;
Olex2 1.2
(compiled 2018.05.29 svn.r3508 for OlexSys, GUI svn.r5506)
;
_audit_update_record
;
2020-02-19 deposited with the CCDC.	2020-04-27 downloaded from the CCDC.
;
_cell_angle_alpha 103.6280(10)
_cell_angle_beta 98.2720(10)
_cell_angle_gamma 101.1120(10)
_cell_formula_units_Z 2
_cell_length_a 6.05710(10)
_cell_length_b 10.16470(10)
_cell_length_c 14.3715(2)
_cell_measurement_reflns_used 19825
_cell_measurement_temperature 93.15
_cell_measurement_theta_max 76.2910
_cell_measurement_theta_min 3.2040
_cell_volume 827.01(2)
_computing_cell_refinement 'CrysAlisPro 1.171.40.14a (Rigaku OD, 2018)'
_computing_data_collection 'CrysAlisPro 1.171.40.14a (Rigaku OD, 2018)'
_computing_data_reduction 'CrysAlisPro 1.171.40.14a (Rigaku OD, 2018)'
_computing_molecular_graphics 'Olex2 (Dolomanov et al., 2009)'
_computing_publication_material 'Olex2 (Dolomanov et al., 2009)'
_computing_structure_refinement 'ShelXL (Sheldrick, 2015)'
_computing_structure_solution 'ShelXT (Sheldrick, 2015)'
_diffrn_ambient_temperature 93.15
_diffrn_detector 'Rigaku HyPix-6000 area detector'
_diffrn_detector_area_resol_mean 10.0
_diffrn_detector_type 'HPC area detector'
_diffrn_measured_fraction_theta_full 0.999
_diffrn_measured_fraction_theta_max 0.965
_diffrn_measurement_details
;
List of Runs (angles in degrees, time in seconds):

  # Type    Start    End  Width  t~exp~   \w     \q     \k     \f   Frames
#--------------------------------------------------------------------------
  1  \w     25.00 120.00   0.50    0.05    --   47.95  77.00 -30.00  190
  2  \w     69.00 120.00   0.50    0.05    --   47.95 132.00-137.00  102
  3  \w     69.00 174.00   0.50    0.12    --  106.49 132.00-137.00  210
  4  \w     91.00 116.00   0.50    0.12    --  106.49  61.00 -60.00   50
  5  \w     65.00 174.00   0.50    0.12    --  106.49 138.00  38.00  218
  6  \w     90.00 136.00   0.50    0.12    --  106.49  61.00  60.00   92
  7  \w     65.00 120.00   0.50    0.05    --   47.95 138.00  38.00  110
  8  \w     25.00 120.00   0.50    0.05    --   47.95  77.00 120.00  190
  9  \w     33.00 119.00   0.50    0.05    --   47.95  57.00 -60.00  172
 10  \w     36.00 121.00   0.50    0.05    --   47.95  38.00  30.00  170
 11  \w    104.00 129.00   0.50    0.12    --  106.49 -77.00 120.00   50
 12  \w     76.00 102.00   0.50    0.12    --  106.49 -77.00 120.00   52
 13  \w     36.00  75.00   0.50    0.12    --  106.49 -45.00   0.00   78
 14  \w     34.00  93.00   0.50    0.12    --  106.49 -94.00 -30.00  118
 15  \w     64.00 108.00   0.50    0.12    --  106.49 -94.00   0.00   88
 16  \w     38.00 121.00   0.50    0.12    --  106.49 -61.00 120.00  166
 17  \w     41.00 117.00   0.50    0.12    --  106.49-132.00 152.00  152
 18  \w     37.00  63.00   0.50    0.12    --  106.49 -94.00   0.00   52
 19  \w     34.00 126.00   0.50    0.12    --  106.49-138.00 -23.00  184
 20  \w     21.00 103.00   0.50    0.05    --   47.95-138.00 -23.00  164
 21  \w     18.00  99.00   0.50    0.05    --   47.95-132.00 152.00  162
 22  \w     36.00 121.00   0.50    0.05    --   47.95  38.00  90.00  170
 23  \w     36.00 121.00   0.50    0.05    --   47.95  38.00 -90.00  170
 24  \w     36.00 121.00   0.50    0.05    --   47.95  38.00-150.00  170
 25  \w     25.00 120.00   0.50    0.05    --   47.95  77.00-120.00  190
 26  \w     25.00 120.00   0.50    0.05    --   47.95  77.00-180.00  190
 27  \w     25.00 120.00   0.50    0.05    --   47.95  77.00   0.00  190
 28  \w     25.00 120.00   0.50    0.05    --   47.95  77.00 150.00  190
 29  \w     33.00 119.00   0.50    0.05    --   47.95  57.00  90.00  172
 30  \w     25.00 120.00   0.50    0.05    --   47.95  77.00  60.00  190
 31  \w    -80.00 -28.00   0.50    0.12    -- -100.00  45.00 -90.00  104
 32  \w   -103.00 -27.00   0.50    0.05    --  -47.95 138.00  38.00  152
 33  \w    -99.00 -24.00   0.50    0.05    --  -47.95 132.00-137.00  150
 34  \w   -121.00 -27.00   0.50    0.12    -- -100.00 132.00-137.00  188
 35  \w   -126.00 -27.00   0.50    0.12    -- -100.00 138.00  38.00  198
 36  \w   -119.00 -33.00   0.50    0.05    --  -47.95 -57.00 -30.00  172
 37  \w   -103.00 -78.00   0.50    0.12    -- -100.00 -74.00 -66.84   50
 38  \w   -108.00 -83.00   0.50    0.12    -- -100.00 -61.00-120.00   50
 39  \w   -110.00 -77.00   0.50    0.12    -- -100.00 -77.00-120.00   66
 40  \w   -108.00 -78.00   0.50    0.12    -- -100.00 -74.00 -91.86   60
 41  \w   -103.00 -77.00   0.50    0.12    -- -100.00 -77.00 -30.00   52
 42  \w   -103.00 -77.00   0.50    0.12    -- -100.00 -77.00  30.00   52
 43  \w   -104.00 -77.00   0.50    0.12    -- -100.00 -77.00  90.00   54
 44  \w   -103.00 -77.00   0.50    0.12    -- -100.00 -77.00  60.00   52
 45  \w   -105.00 -78.00   0.50    0.12    -- -100.00 -84.00 145.15   54
 46  \w   -100.00 -75.00   0.50    0.12    -- -100.00 -82.00 167.57   50
 47  \w   -117.00 -90.00   0.50    0.12    -- -100.00 -58.00 155.13   54
 48  \w   -130.00 -82.00   0.50    0.12    -- -100.00 -64.00 107.20   96
 49  \w   -120.00 -70.00   0.50    0.05    --  -47.95-138.00 -23.00  100
 50  \w   -120.00 -25.00   0.50    0.05    --  -47.95 -77.00 -90.00  190
 51  \w   -104.00 -77.00   0.50    0.12    -- -100.00 -78.00 -37.63   54
 52  \w   -119.00 -87.00   0.50    0.12    -- -100.00 -53.00 -77.13   64
 53  \w   -123.00 -87.00   0.50    0.12    -- -100.00 -61.00 -90.00   72
 54  \w   -118.00 -84.00   0.50    0.12    -- -100.00 -61.00-176.33   68
 55  \w   -120.00 -25.00   0.50    0.05    --  -47.95 -77.00-150.00  190
 56  \w   -172.00 -86.00   0.50    0.12    -- -100.00 -44.00  54.44  172
 57  \w   -155.00 -83.00   0.50    0.12    -- -100.00 -61.00 174.43  144
 58  \w   -173.00 -75.00   0.50    0.12    -- -100.00-132.00 152.00  196
 59  \w   -170.00 -83.00   0.50    0.12    -- -100.00 -61.00  90.00  174
 60  \w   -173.00 -70.00   0.50    0.12    -- -100.00-138.00 -23.00  206
 61  \w   -164.00-126.00   0.50    0.12    -- -100.00 -61.00-120.00   76
 62  \w   -173.00 -74.00   0.50    0.12    -- -100.00 -83.00-130.36  198
 63  \w   -173.00 -83.00   0.50    0.12    -- -100.00 -61.00  60.00  180
 64  \w   -173.00 -74.00   0.50    0.12    -- -100.00 -83.00   3.08  198
 65  \w   -173.00 -77.00   0.50    0.12    -- -100.00 -77.00-150.00  192
 66  \w   -172.00-123.00   0.50    0.12    -- -100.00 -74.00 -66.84   98
 67  \w   -173.00 -76.00   0.50    0.12    -- -100.00 -79.00  17.51  194
 68  \w   -171.00 -85.00   0.50    0.12    -- -100.00 -58.00-131.38  172
 69  \w   -173.00 -81.00   0.50    0.12    -- -100.00 -68.00 -27.36  184
 70  \w   -173.00 -77.00   0.50    0.12    -- -100.00 -77.00 150.00  192
 71  \w   -172.00 -85.00   0.50    0.12    -- -100.00 -55.00 157.36  174
 72  \w   -173.00 -83.00   0.50    0.12    -- -100.00 -61.00  30.00  180
 73  \w   -173.00 -83.00   0.50    0.12    -- -100.00 -62.00  87.99  180
 74  \w   -172.00-107.00   0.50    0.12    -- -100.00 -82.00 167.57  130
;
_diffrn_measurement_device 'four-circle diffractometer'
_diffrn_measurement_device_type 'Rigaku XtaLAB Synergy-Custom'
_diffrn_measurement_method '\w scans'
_diffrn_orient_matrix_type 'CrysAlisPro convention (1999,Acta A55,543-557)'
_diffrn_orient_matrix_UB_11 0.0504164000
_diffrn_orient_matrix_UB_12 0.0240889000
_diffrn_orient_matrix_UB_13 0.1116597000
_diffrn_orient_matrix_UB_21 0.0700791000
_diffrn_orient_matrix_UB_22 0.1583805000
_diffrn_orient_matrix_UB_23 0.0137790000
_diffrn_orient_matrix_UB_31 -0.2499737000
_diffrn_orient_matrix_UB_32 0.0092548000
_diffrn_orient_matrix_UB_33 0.0027499000
_diffrn_radiation_monochromator 'multi-layer mirror optics'
_diffrn_radiation_probe x-ray
_diffrn_radiation_type CuK\a
_diffrn_radiation_wavelength 1.54184
_diffrn_reflns_av_R_equivalents 0.0482
_diffrn_reflns_av_unetI/netI 0.0317
_diffrn_reflns_Laue_measured_fraction_full 0.999
_diffrn_reflns_Laue_measured_fraction_max 0.965
_diffrn_reflns_limit_h_max 6
_diffrn_reflns_limit_h_min -7
_diffrn_reflns_limit_k_max 12
_diffrn_reflns_limit_k_min -12
_diffrn_reflns_limit_l_max 17
_diffrn_reflns_limit_l_min -17
_diffrn_reflns_number 29128
_diffrn_reflns_point_group_measured_fraction_full 0.939
_diffrn_reflns_point_group_measured_fraction_max 0.891
_diffrn_reflns_theta_full 67.684
_diffrn_reflns_theta_max 76.326
_diffrn_reflns_theta_min 3.228
_diffrn_source 'rotating anode X-ray generator'
_diffrn_source_type micromax007
_exptl_absorpt_coefficient_mu 0.689
_exptl_absorpt_correction_T_max 1.00000
_exptl_absorpt_correction_T_min 0.51568
_exptl_absorpt_correction_type multi-scan
_exptl_absorpt_process_details
;
CrysAlisPro 1.171.40.14a (Rigaku Oxford Diffraction, 2018)
Empirical absorption correction using spherical harmonics,
 implemented in SCALE3 ABSPACK scaling algorithm.
;
_exptl_crystal_colour 'clear light colourless'
_exptl_crystal_colour_lustre clear
_exptl_crystal_colour_modifier light
_exptl_crystal_colour_primary colourless
_exptl_crystal_density_diffrn 1.307
_exptl_crystal_description plate
_exptl_crystal_F_000 348
_exptl_crystal_size_max 0.3
_exptl_crystal_size_mid 0.1
_exptl_crystal_size_min 0.008
_refine_diff_density_max 0.227
_refine_diff_density_min -0.278
_refine_diff_density_rms 0.039
_refine_ls_abs_structure_details
;
 Flack x determined using 2647 quotients [(I+)-(I-)]/[(I+)+(I-)]
 (Parsons, Flack and Wagner, Acta Cryst. B69 (2013) 249-259).
;
_refine_ls_abs_structure_Flack -0.02(10)
_refine_ls_extinction_method none
_refine_ls_goodness_of_fit_ref 1.081
_refine_ls_hydrogen_treatment constr
_refine_ls_matrix_type full
_refine_ls_number_parameters 437
_refine_ls_number_reflns 6188
_refine_ls_number_restraints 3
_refine_ls_restrained_S_all 1.081
_refine_ls_R_factor_all 0.0368
_refine_ls_R_factor_gt 0.0356
_refine_ls_shift/su_max 0.000
_refine_ls_shift/su_mean 0.000
_refine_ls_structure_factor_coef Fsqd
_refine_ls_weighting_details 'w=1/[\s^2^(Fo^2^)+(0.0621P)^2^+0.0808P] where P=(Fo^2^+2Fc^2^)/3'
_refine_ls_weighting_scheme calc
_refine_ls_wR_factor_gt 0.0957
_refine_ls_wR_factor_ref 0.0966
_reflns_Friedel_coverage 0.846
_reflns_Friedel_fraction_full 0.879
_reflns_Friedel_fraction_max 0.817
_reflns_number_gt 5982
_reflns_number_total 6188
_reflns_threshold_expression 'I > 2\s(I)'
_cod_data_source_file d0sc01890b2.cif
_cod_data_source_block exp_261
_cod_depositor_comments
;
Adding full bibliography for 1558174--1558176.cif.

2022-05-28
Z value and formula fixed to values more according to usual
chemical conventions.                 miguel
;
_cod_original_formula_sum 'C38 H46 N6 O4'
_cod_original_formula_weight 650.81
_cod_original_formula_moiety '2(C19 H23 N3 O2)'
_cod_original_formula_units_Z 1
_cod_database_code 1558175
_shelx_shelxl_version_number 2018/3
_chemical_oxdiff_formula 'C H N O'
_chemical_oxdiff_usercomment 'GABA-Final-Aniline der'
_shelx_space_group_comment
;
The symmetry employed for this shelxl refinement is uniquely defined
by the following loop, which should always be used as a source of
symmetry information in preference to the above space-group names.
They are only intended as comments.
;
_shelx_estimated_absorpt_t_max 0.995
_shelx_estimated_absorpt_t_min 0.820
_reflns_odcompleteness_completeness 100.00
_reflns_odcompleteness_iscentric 1
_reflns_odcompleteness_theta 66.97
_olex2_refinement_description
;
1. Fixed Uiso
 At 1.2 times of:
  All C(H) groups, All C(H,H) groups, All N(H) groups
 At 1.5 times of:
  All C(H,H,H) groups
2.a Ternary CH refined with riding coordinates:
 C012(H012), C019(H019)
2.b Secondary CH2 refined with riding coordinates:
 C00Y(H00B,H00C), C010(H01M,H01N), C011(H01O,H01P), C013(H01Q,H01R), C015(H01A,
 H01B), C016(H01C,H01D), C017(H01V,H01W), C018(H01E,H01F)
2.c Aromatic/amide H refined with riding coordinates:
 N009(H009), N00A(H00A), C00H(H00H), C00J(H00J), C00L(H00L), C00M(H00M),
 C00N(H00N), C00O(H00O), C00P(H00P), C00Q(H00Q), C00S(H00S), C00U(H00U),
 C00V(H00V), C00W(H00W), C00X(H00X), C00Z(H00Z)
2.d Idealised Me refined as rotating group:
 C014(H01S,H01T,H01U), C01A(H01G,H01H,H01I), C01B(H01X,H01Y,H), C01C(H01J,H01K,
 H01L)
;
_olex2_submission_special_instructions 'No special instructions were received'
_oxdiff_exptl_absorpt_empirical_details
;
Empirical correction (ABSPACK) includes:
- Absorption correction using spherical harmonics
- Frame scaling
;
_oxdiff_exptl_absorpt_empirical_full_max 1.434
_oxdiff_exptl_absorpt_empirical_full_min 0.573

loop_
_space_group_symop_operation_xyz
'x, y, z'

loop_
_atom_site_label
_atom_site_type_symbol
_atom_site_fract_x
_atom_site_fract_y
_atom_site_fract_z
_atom_site_U_iso_or_equiv
_atom_site_adp_type
_atom_site_occupancy
_atom_site_site_symmetry_order
_atom_site_calc_flag
_atom_site_refinement_flags_posn
_atom_site_refinement_flags_adp
_atom_site_refinement_flags_occupancy
_atom_site_disorder_assembly
_atom_site_disorder_group
O001 O 0.8254(3) 0.12761(18) 0.42048(13) 0.0284(4) Uani 1 1 d . . . . .
O002 O 1.4729(3) -0.29653(17) 0.28165(13) 0.0296(4) Uani 1 1 d . . . . .
O003 O 1.6366(3) 0.37128(18) 0.73547(13) 0.0316(4) Uani 1 1 d . . . . .
O004 O 0.8733(3) 0.65569(19) 0.55219(13) 0.0317(4) Uani 1 1 d . . . . .
N005 N 1.4349(3) 0.4029(2) 0.60242(15) 0.0241(4) Uani 1 1 d . . . . .
N006 N 1.3516(3) -0.16137(19) 0.40019(14) 0.0227(4) Uani 1 1 d . . . . .
N007 N 1.0789(3) -0.01512(18) 0.40326(14) 0.0220(4) Uani 1 1 d . . . . .
N008 N 1.1503(3) 0.53655(19) 0.58318(15) 0.0245(4) Uani 1 1 d . . . . .
N009 N 1.0613(4) 0.2618(2) 0.83035(15) 0.0282(4) Uani 1 1 d . . . . .
H009 H 0.980990 0.300428 0.793153 0.034 Uiso 1 1 calc R . . . .
N00A N 0.7019(4) -0.4808(2) 0.15600(16) 0.0287(4) Uani 1 1 d . . . . .
H00A H 0.595982 -0.433028 0.163726 0.034 Uiso 1 1 calc R . . . .
C00B C 1.2767(4) 0.4520(2) 0.54576(17) 0.0217(4) Uani 1 1 d . . . . .
C00C C 1.2288(4) -0.0711(2) 0.44870(17) 0.0219(5) Uani 1 1 d . . . . .
C00D C 0.6408(4) -0.6239(2) 0.13658(17) 0.0247(5) Uani 1 1 d . . . . .
C00E C 1.4791(4) 0.4171(2) 0.70126(18) 0.0249(5) Uani 1 1 d . . . . .
C00F C 1.3526(4) -0.2131(2) 0.30361(18) 0.0241(5) Uani 1 1 d . . . . .
C00G C 0.9801(4) 0.0674(2) 0.46157(17) 0.0236(5) Uani 1 1 d . . . . .
C00H C 0.7765(4) -0.7093(2) 0.09474(17) 0.0249(5) Uani 1 1 d . . . . .
H00H H 0.919131 -0.668453 0.081404 0.030 Uiso 1 1 calc R . . . .
C00I C 1.2878(4) -0.0498(2) 0.54894(18) 0.0250(5) Uani 1 1 d . . . . .
C00J C 0.7260(4) 0.0781(2) 0.81330(17) 0.0272(5) Uani 1 1 d . . . . .
H00J H 0.632395 0.128917 0.784781 0.033 Uiso 1 1 calc R . . . .
C00K C 0.9632(4) 0.1338(2) 0.84278(16) 0.0242(5) Uani 1 1 d . . . . .
C00L C 1.1794(4) 0.0356(2) 0.60716(17) 0.0259(5) Uani 1 1 d . . . . .
H00L H 1.211798 0.051937 0.676129 0.031 Uiso 1 1 calc R . . . .
C00M C 1.0975(4) 0.0554(3) 0.88377(17) 0.0269(5) Uani 1 1 d . . . . .
H00M H 1.258842 0.090433 0.904289 0.032 Uiso 1 1 calc R . . . .
C00N C 0.9876(4) 0.5264(2) 0.41718(18) 0.0275(5) Uani 1 1 d . . . . .
H00N H 0.883675 0.554654 0.374172 0.033 Uiso 1 1 calc R . . . .
C00O C 0.6261(5) -0.0495(3) 0.82500(18) 0.0294(5) Uani 1 1 d . . . . .
H00O H 0.464743 -0.084892 0.804920 0.035 Uiso 1 1 calc R . . . .
C00P C 0.7593(5) -0.1268(2) 0.86593(17) 0.0297(5) Uani 1 1 d . . . . .
H00P H 0.690401 -0.214412 0.874232 0.036 Uiso 1 1 calc R . . . .
C00Q C 0.3630(4) -0.8314(3) 0.13419(18) 0.0299(5) Uani 1 1 d . . . . .
H00Q H 0.221373 -0.872997 0.148003 0.036 Uiso 1 1 calc R . . . .
C00R C 1.2750(4) 0.4010(2) 0.44694(18) 0.0249(5) Uani 1 1 d . . . . .
C00S C 0.4985(4) -0.9154(2) 0.09227(19) 0.0295(5) Uani 1 1 d . . . . .
H00S H 0.450275 -1.013909 0.077378 0.035 Uiso 1 1 calc R . . . .
C00T C 1.0084(4) 0.5710(2) 0.51791(18) 0.0242(5) Uani 1 1 d . . . . .
C00U C 0.9943(5) -0.0733(3) 0.89426(18) 0.0290(5) Uani 1 1 d . . . . .
H00U H 1.086968 -0.125763 0.921467 0.035 Uiso 1 1 calc R . . . .
C00V C 0.7042(4) -0.8535(2) 0.07257(17) 0.0269(5) Uani 1 1 d . . . . .
H00V H 0.797167 -0.910200 0.043554 0.032 Uiso 1 1 calc R . . . .
C00W C 0.4324(4) -0.6878(2) 0.15597(17) 0.0262(5) Uani 1 1 d . . . . .
H00W H 0.337730 -0.631917 0.184400 0.031 Uiso 1 1 calc R . . . .
C00X C 1.1247(4) 0.4388(2) 0.38175(17) 0.0269(5) Uani 1 1 d . . . . .
H00X H 1.115225 0.405324 0.313410 0.032 Uiso 1 1 calc R . . . .
C00Y C 0.9365(4) -0.4076(2) 0.16391(17) 0.0247(5) Uani 1 1 d . . . . .
H00B H 0.982281 -0.432842 0.099838 0.030 Uiso 1 1 calc R . . . .
H00C H 1.039798 -0.435418 0.211738 0.030 Uiso 1 1 calc R . . . .
C00Z C 1.0229(4) 0.0969(2) 0.56329(17) 0.0261(5) Uani 1 1 d . . . . .
H00Z H 0.947429 0.157011 0.601244 0.031 Uiso 1 1 calc R . . . .
C010 C 1.5553(4) 0.3180(2) 0.53820(18) 0.0271(5) Uani 1 1 d . . . . .
H01M H 1.532883 0.222974 0.546975 0.033 Uiso 1 1 calc R . . . .
H01N H 1.721847 0.361390 0.552991 0.033 Uiso 1 1 calc R . . . .
C011 C 1.2974(4) 0.3327(3) 0.87875(18) 0.0281(5) Uani 1 1 d . . . . .
H01O H 1.402113 0.277785 0.850754 0.034 Uiso 1 1 calc R . . . .
H01P H 1.316101 0.336758 0.949016 0.034 Uiso 1 1 calc R . . . .
C012 C 1.3669(4) 0.4809(2) 0.86843(17) 0.0273(5) Uani 1 1 d . . . . .
H012 H 1.534587 0.516888 0.896927 0.033 Uiso 1 1 calc R . . . .
C013 C 1.3310(4) 0.4881(2) 0.76234(18) 0.0259(5) Uani 1 1 d . . . . .
H01Q H 1.168002 0.445289 0.731204 0.031 Uiso 1 1 calc R . . . .
H01R H 1.361629 0.587238 0.762085 0.031 Uiso 1 1 calc R . . . .
C014 C 0.9015(5) 0.7033(3) 0.65629(19) 0.0340(6) Uani 1 1 d . . . . .
H01S H 0.791543 0.760046 0.672662 0.051 Uiso 1 1 calc GR . . . .
H01T H 1.058078 0.759480 0.684117 0.051 Uiso 1 1 calc GR . . . .
H01U H 0.873984 0.622938 0.683243 0.051 Uiso 1 1 calc GR . . . .
C015 C 1.2120(4) -0.1697(2) 0.22596(18) 0.0248(5) Uani 1 1 d . . . . .
H01A H 1.281811 -0.183075 0.167235 0.030 Uiso 1 1 calc R . . . .
H01B H 1.218468 -0.069096 0.249909 0.030 Uiso 1 1 calc R . . . .
C016 C 1.4661(4) -0.1274(3) 0.57312(18) 0.0275(5) Uani 1 1 d . . . . .
H01C H 1.410980 -0.193758 0.609995 0.033 Uiso 1 1 calc R . . . .
H01D H 1.610768 -0.062278 0.612105 0.033 Uiso 1 1 calc R . . . .
C017 C 1.4474(5) 0.3133(2) 0.43302(19) 0.0280(5) Uani 1 1 d . . . . .
H01V H 1.564884 0.352788 0.399486 0.034 Uiso 1 1 calc R . . . .
H01W H 1.371501 0.216569 0.394516 0.034 Uiso 1 1 calc R . . . .
C018 C 1.5007(4) -0.2048(2) 0.47248(17) 0.0257(5) Uani 1 1 d . . . . .
H01E H 1.663393 -0.178665 0.466831 0.031 Uiso 1 1 calc R . . . .
H01F H 1.455635 -0.306832 0.462358 0.031 Uiso 1 1 calc R . . . .
C019 C 0.9602(4) -0.2502(2) 0.19674(17) 0.0242(5) Uani 1 1 d . . . . .
H019 H 0.886692 -0.228802 0.254792 0.029 Uiso 1 1 calc R . . . .
C01A C 0.7863(5) 0.0993(3) 0.31612(18) 0.0309(5) Uani 1 1 d . . . . .
H01G H 0.719761 -0.000342 0.286483 0.046 Uiso 1 1 calc GR . . . .
H01H H 0.932256 0.126259 0.295827 0.046 Uiso 1 1 calc GR . . . .
H01I H 0.680036 0.152812 0.294737 0.046 Uiso 1 1 calc GR . . . .
C01B C 1.2405(5) 0.5780(3) 0.92664(19) 0.0346(6) Uani 1 1 d . . . . .
H01X H 1.075800 0.548307 0.898398 0.052 Uiso 1 1 calc GR . . . .
H01Y H 1.299276 0.673601 0.923986 0.052 Uiso 1 1 calc GR . . . .
H H 1.265465 0.574257 0.994778 0.052 Uiso 1 1 calc GR . . . .
C01C C 0.8356(5) -0.2018(3) 0.11511(19) 0.0325(6) Uani 1 1 d . . . . .
H01J H 0.902432 -0.224617 0.056867 0.049 Uiso 1 1 calc GR . . . .
H01K H 0.852348 -0.100826 0.136793 0.049 Uiso 1 1 calc GR . . . .
H01L H 0.672385 -0.248934 0.099447 0.049 Uiso 1 1 calc GR . . . .

loop_
_atom_site_aniso_label
_atom_site_aniso_U_11
_atom_site_aniso_U_22
_atom_site_aniso_U_33
_atom_site_aniso_U_23
_atom_site_aniso_U_13
_atom_site_aniso_U_12
O001 0.0274(9) 0.0302(8) 0.0292(8) 0.0051(6) 0.0047(7) 0.0149(7)
O002 0.0250(9) 0.0293(8) 0.0357(9) 0.0045(7) 0.0084(7) 0.0130(7)
O003 0.0274(10) 0.0397(9) 0.0356(9) 0.0182(8) 0.0077(8) 0.0154(7)
O004 0.0309(10) 0.0421(10) 0.0294(9) 0.0133(7) 0.0061(7) 0.0209(8)
N005 0.0217(10) 0.0246(9) 0.0290(10) 0.0090(7) 0.0067(8) 0.0090(8)
N006 0.0206(10) 0.0235(9) 0.0253(9) 0.0068(7) 0.0034(7) 0.0086(7)
N007 0.0192(10) 0.0208(8) 0.0261(9) 0.0048(7) 0.0046(8) 0.0062(7)
N008 0.0228(10) 0.0260(9) 0.0271(10) 0.0100(8) 0.0048(8) 0.0081(8)
N009 0.0242(11) 0.0322(10) 0.0299(10) 0.0134(8) 0.0008(8) 0.0077(8)
N00A 0.0235(11) 0.0247(9) 0.0382(11) 0.0042(8) 0.0093(9) 0.0093(8)
C00B 0.0191(12) 0.0205(10) 0.0264(11) 0.0082(8) 0.0055(9) 0.0043(8)
C00C 0.0197(12) 0.0185(10) 0.0269(11) 0.0058(8) 0.0053(9) 0.0032(8)
C00D 0.0235(12) 0.0267(11) 0.0220(10) 0.0049(8) 0.0010(9) 0.0061(9)
C00E 0.0212(12) 0.0246(10) 0.0311(12) 0.0115(9) 0.0052(9) 0.0058(9)
C00F 0.0202(12) 0.0210(10) 0.0298(12) 0.0052(9) 0.0056(9) 0.0034(8)
C00G 0.0199(11) 0.0213(10) 0.0282(12) 0.0052(9) 0.0040(9) 0.0044(8)
C00H 0.0234(12) 0.0257(11) 0.0243(11) 0.0051(9) 0.0040(9) 0.0052(9)
C00I 0.0230(12) 0.0229(10) 0.0276(11) 0.0068(9) 0.0040(9) 0.0029(9)
C00J 0.0257(13) 0.0325(12) 0.0231(11) 0.0044(9) 0.0021(9) 0.0121(10)
C00K 0.0263(13) 0.0289(11) 0.0202(10) 0.0073(9) 0.0057(9) 0.0114(10)
C00L 0.0254(13) 0.0258(11) 0.0250(11) 0.0065(9) 0.0046(9) 0.0032(9)
C00M 0.0230(12) 0.0337(12) 0.0275(11) 0.0110(9) 0.0057(9) 0.0111(9)
C00N 0.0241(13) 0.0310(11) 0.0282(12) 0.0133(10) 0.0023(10) 0.0043(10)
C00O 0.0241(13) 0.0329(12) 0.0274(12) 0.0018(9) 0.0038(10) 0.0066(10)
C00P 0.0362(15) 0.0266(11) 0.0256(12) 0.0045(9) 0.0083(10) 0.0072(10)
C00Q 0.0224(12) 0.0358(13) 0.0318(12) 0.0146(10) 0.0023(10) 0.0031(10)
C00R 0.0243(13) 0.0219(10) 0.0282(12) 0.0064(9) 0.0080(10) 0.0036(9)
C00S 0.0303(14) 0.0254(11) 0.0311(12) 0.0103(9) -0.0009(10) 0.0048(10)
C00T 0.0188(12) 0.0260(11) 0.0299(12) 0.0107(9) 0.0048(9) 0.0063(9)
C00U 0.0308(14) 0.0322(12) 0.0283(12) 0.0104(10) 0.0065(10) 0.0142(10)
C00V 0.0292(13) 0.0270(11) 0.0240(11) 0.0046(9) 0.0016(9) 0.0114(9)
C00W 0.0221(12) 0.0322(11) 0.0262(11) 0.0088(9) 0.0052(9) 0.0093(9)
C00X 0.0286(13) 0.0265(11) 0.0226(11) 0.0051(9) 0.0063(9) 0.0006(9)
C00Y 0.0229(12) 0.0247(10) 0.0270(11) 0.0056(9) 0.0068(9) 0.0075(9)
C00Z 0.0241(13) 0.0246(10) 0.0284(12) 0.0031(9) 0.0081(9) 0.0060(9)
C010 0.0262(13) 0.0257(11) 0.0348(13) 0.0103(10) 0.0135(10) 0.0105(9)
C011 0.0252(13) 0.0339(12) 0.0275(11) 0.0122(9) 0.0023(9) 0.0096(10)
C012 0.0245(13) 0.0326(12) 0.0250(11) 0.0081(9) 0.0046(9) 0.0073(10)
C013 0.0250(13) 0.0263(11) 0.0278(11) 0.0094(9) 0.0042(9) 0.0079(9)
C014 0.0355(15) 0.0403(13) 0.0322(13) 0.0104(11) 0.0084(11) 0.0210(11)
C015 0.0272(13) 0.0239(10) 0.0260(11) 0.0079(8) 0.0087(9) 0.0084(9)
C016 0.0267(13) 0.0287(11) 0.0272(12) 0.0091(9) 0.0022(10) 0.0073(9)
C017 0.0298(14) 0.0247(10) 0.0307(12) 0.0065(9) 0.0111(10) 0.0068(9)
C018 0.0206(12) 0.0262(11) 0.0310(12) 0.0081(9) 0.0028(9) 0.0085(9)
C019 0.0266(13) 0.0240(10) 0.0236(10) 0.0065(8) 0.0058(9) 0.0088(9)
C01A 0.0302(14) 0.0333(12) 0.0287(12) 0.0046(10) 0.0012(10) 0.0148(10)
C01B 0.0369(15) 0.0368(13) 0.0297(12) 0.0067(10) 0.0077(11) 0.0099(11)
C01C 0.0359(15) 0.0310(11) 0.0314(12) 0.0112(10) 0.0013(11) 0.0103(10)

loop_
_atom_type_symbol
_atom_type_description
_atom_type_scat_dispersion_real
_atom_type_scat_dispersion_imag
_atom_type_scat_source
C C 0.0181 0.0091 'International Tables Vol C Tables 4.2.6.8 and 6.1.1.4'
H H 0.0000 0.0000 'International Tables Vol C Tables 4.2.6.8 and 6.1.1.4'
N N 0.0311 0.0180 'International Tables Vol C Tables 4.2.6.8 and 6.1.1.4'
O O 0.0492 0.0322 'International Tables Vol C Tables 4.2.6.8 and 6.1.1.4'

loop_
_geom_angle_atom_site_label_1
_geom_angle_atom_site_label_2
_geom_angle_atom_site_label_3
_geom_angle
_geom_angle_site_symmetry_1
_geom_angle_site_symmetry_3
_geom_angle_publ_flag
C00G O001 C01A 116.36(19) . . ?
C00T O004 C014 116.46(19) . . ?
C00B N005 C010 109.80(19) . . ?
C00E N005 C00B 130.4(2) . . ?
C00E N005 C010 119.73(19) . . ?
C00C N006 C018 109.78(18) . . ?
C00F N006 C00C 132.2(2) . . ?
C00F N006 C018 118.02(19) . . ?
C00G N007 C00C 115.2(2) . . ?
C00B N008 C00T 115.3(2) . . ?
C00K N009 C011 120.21(19) . . ?
C00D N00A C00Y 121.3(2) . . ?
N008 C00B N005 123.9(2) . . ?
N008 C00B C00R 125.7(2) . . ?
C00R C00B N005 110.5(2) . . ?
N007 C00C N006 124.0(2) . . ?
N007 C00C C00I 125.8(2) . . ?
C00I C00C N006 110.2(2) . . ?
N00A C00D C00H 122.3(2) . . ?
N00A C00D C00W 119.5(2) . . ?
C00H C00D C00W 118.1(2) . . ?
O003 C00E N005 118.6(2) . . ?
O003 C00E C013 123.3(2) . . ?
N005 C00E C013 118.1(2) . . ?
O002 C00F N006 118.0(2) . . ?
O002 C00F C015 120.9(2) . . ?
N006 C00F C015 121.1(2) . . ?
O001 C00G C00Z 116.7(2) . . ?
N007 C00G O001 118.5(2) . . ?
N007 C00G C00Z 124.8(2) . . ?
C00V C00H C00D 120.6(2) . . ?
C00C C00I C016 110.6(2) . . ?
C00L C00I C00C 117.3(2) . . ?
C00L C00I C016 132.1(2) . . ?
C00O C00J C00K 121.1(2) . . ?
N009 C00K C00J 120.5(2) . . ?
N009 C00K C00M 121.4(2) . . ?
C00J C00K C00M 118.1(2) . . ?
C00I C00L C00Z 119.1(2) . . ?
C00U C00M C00K 120.0(2) . . ?
C00X C00N C00T 117.5(2) . . ?
C00J C00O C00P 120.7(2) . . ?
C00U C00P C00O 118.6(2) . . ?
C00W C00Q C00S 120.6(2) . . ?
C00B C00R C017 110.4(2) . . ?
C00X C00R C00B 117.2(2) . . ?
C00X C00R C017 132.5(2) . . ?
C00V C00S C00Q 119.1(2) . . ?
O004 C00T C00N 117.3(2) . . ?
N008 C00T O004 117.7(2) . . ?
N008 C00T C00N 125.0(2) . . ?
C00P C00U C00M 121.4(2) . . ?
C00S C00V C00H 120.8(2) . . ?
C00Q C00W C00D 120.8(2) . . ?
C00R C00X C00N 119.4(2) . . ?
N00A C00Y C019 110.22(19) . . ?
C00L C00Z C00G 117.8(2) . . ?
N005 C010 C017 105.55(19) . . ?
N009 C011 C012 113.12(19) . . ?
C011 C012 C01B 111.3(2) . . ?
C013 C012 C011 113.47(19) . . ?
C013 C012 C01B 109.6(2) . . ?
C00E C013 C012 115.0(2) . . ?
C00F C015 C019 113.87(19) . . ?
C00I C016 C018 103.75(19) . . ?
C00R C017 C010 103.7(2) . . ?
N006 C018 C016 105.60(19) . . ?
C00Y C019 C015 111.83(19) . . ?
C00Y C019 C01C 110.15(19) . . ?
C015 C019 C01C 109.58(19) . . ?

loop_
_geom_bond_atom_site_label_1
_geom_bond_atom_site_label_2
_geom_bond_distance
_geom_bond_site_symmetry_2
_geom_bond_publ_flag
O001 C00G 1.354(3) . ?
O001 C01A 1.434(3) . ?
O002 C00F 1.236(3) . ?
O003 C00E 1.230(3) . ?
O004 C00T 1.357(3) . ?
O004 C014 1.434(3) . ?
N005 C00B 1.407(3) . ?
N005 C00E 1.375(3) . ?
N005 C010 1.480(3) . ?
N006 C00C 1.412(3) . ?
N006 C00F 1.365(3) . ?
N006 C018 1.480(3) . ?
N007 C00C 1.334(3) . ?
N007 C00G 1.331(3) . ?
N008 C00B 1.330(3) . ?
N008 C00T 1.334(3) . ?
N009 C00K 1.386(3) . ?
N009 C011 1.459(3) . ?
N00A C00D 1.379(3) . ?
N00A C00Y 1.447(3) . ?
C00B C00R 1.390(3) . ?
C00C C00I 1.387(3) . ?
C00D C00H 1.401(3) . ?
C00D C00W 1.401(3) . ?
C00E C013 1.508(3) . ?
C00F C015 1.506(3) . ?
C00G C00Z 1.396(3) . ?
C00H C00V 1.391(3) . ?
C00I C00L 1.386(3) . ?
C00I C016 1.503(4) . ?
C00J C00K 1.401(3) . ?
C00J C00O 1.380(4) . ?
C00K C00M 1.406(3) . ?
C00L C00Z 1.387(4) . ?
C00M C00U 1.389(3) . ?
C00N C00T 1.391(3) . ?
C00N C00X 1.390(4) . ?
C00O C00P 1.393(4) . ?
C00P C00U 1.385(4) . ?
C00Q C00S 1.391(4) . ?
C00Q C00W 1.384(3) . ?
C00R C00X 1.384(3) . ?
C00R C017 1.503(4) . ?
C00S C00V 1.382(4) . ?
C00Y C019 1.530(3) . ?
C010 C017 1.544(4) . ?
C011 C012 1.531(3) . ?
C012 C013 1.530(3) . ?
C012 C01B 1.532(4) . ?
C015 C019 1.531(3) . ?
C016 C018 1.539(3) . ?
C019 C01C 1.532(3) . ?
